data_7240372
loop_
_publ_author_name
'Popa, Marcel Mirel'
'Shova, Sergiu'
'Hrubaru, Madalina'
'Barbu, Loredana'
'Draghici, Constantin'
'Dumitrascu, Florea'
'Dumitrescu, Denisa E.'

_publ_section_title
;
 Introducing chirality in halogenated 3-arylsydnones and their
 corresponding 1-arylpyrazoles obtained by 1,3-dipolar cycloaddition
;
_journal_issue 27
_journal_name_full 'RSC Advances'
_journal_page_first 15656
_journal_page_last 15664
_journal_paper_doi 10.1039/D0RA02368J
_journal_volume 10
_journal_year 2020
_chemical_formula_moiety 'C16 H17 Br N2 O4'
_chemical_formula_sum 'C16 H17 Br N2 O4'
_chemical_formula_weight 381.22
_space_group_crystal_system monoclinic
_space_group_IT_number 14
_space_group_name_Hall '-P 2ybc'
_space_group_name_H-M_alt 'P 1 21/c 1'
_atom_sites_solution_hydrogens geom
_atom_sites_solution_primary direct
_audit_creation_date 2018-06-14
_audit_creation_method
;
Olex2 1.2
(compiled 2018.05.29 svn.r3508 for OlexSys, GUI svn.r5506)
;
_audit_update_record
;
2018-06-14 deposited with the CCDC.	2020-04-13 downloaded from the CCDC.
;
_cell_angle_alpha 90
_cell_angle_beta 98.285(5)
_cell_angle_gamma 90
_cell_formula_units_Z 4
_cell_length_a 8.1295(6)
_cell_length_b 12.3462(8)
_cell_length_c 16.9591(7)
_cell_measurement_reflns_used 3108
_cell_measurement_temperature 293(2)
_cell_measurement_theta_max 24.3450
_cell_measurement_theta_min 3.7350
_cell_volume 1684.39(18)
_computing_cell_refinement
;
CrysAlisPro, Agilent Technologies,
Version 1.171.37.34 (release 22-05-2014 CrysAlis171 .NET)
(compiled May 22 2014,16:03:01)
;
_computing_data_collection
;
CrysAlisPro, Agilent Technologies,
Version 1.171.37.34 (release 22-05-2014 CrysAlis171 .NET)
(compiled May 22 2014,16:03:01)
;
_computing_data_reduction
;
CrysAlisPro, Agilent Technologies,
Version 1.171.37.34 (release 22-05-2014 CrysAlis171 .NET)
(compiled May 22 2014,16:03:01)
;
_computing_molecular_graphics 'Olex2 (Dolomanov et al., 2009)'
_computing_publication_material 'Olex2 (Dolomanov et al., 2009)'
_computing_structure_refinement 'ShelXL (Sheldrick, 2015)'
_computing_structure_solution 'ShelXS (Sheldrick, 2008)'
_diffrn_ambient_temperature 293(2)
_diffrn_detector 'CCD plate'
_diffrn_detector_area_resol_mean 8.0851
_diffrn_detector_type Eos
_diffrn_measured_fraction_theta_full 0.997
_diffrn_measured_fraction_theta_max 0.997
_diffrn_measurement_details
;
#__ type_ start__ end____ width___ exp.time_
  1 omega    6.00   35.00   1.0000    5.0000
omega____ theta____ kappa____ phi______ frames
    -       19.8352   57.0000   30.0000 29

#__ type_ start__ end____ width___ exp.time_
  2 omega  -37.00    2.00   1.0000    5.0000
omega____ theta____ kappa____ phi______ frames
    -      -19.2884  -57.0000  150.0000 39

#__ type_ start__ end____ width___ exp.time_
  3 omega  -52.00   93.00   1.0000    5.0000
omega____ theta____ kappa____ phi______ frames
    -       19.8352    0.0000    0.0000 145

#__ type_ start__ end____ width___ exp.time_
  4 omega   48.00   89.00   1.0000    5.0000
omega____ theta____ kappa____ phi______ frames
    -       19.8352 -178.0000  -90.0000 41

#__ type_ start__ end____ width___ exp.time_
  5 omega   70.00   96.00   1.0000    5.0000
omega____ theta____ kappa____ phi______ frames
    -       19.8352 -178.0000  -30.0000 26

#__ type_ start__ end____ width___ exp.time_
  6 omega  -48.00   37.00   1.0000    5.0000
omega____ theta____ kappa____ phi______ frames
    -       19.8352  -37.0000  -60.0000 85

#__ type_ start__ end____ width___ exp.time_
  7 omega  -87.00  -11.00   1.0000    5.0000
omega____ theta____ kappa____ phi______ frames
    -      -19.2884  -57.0000 -120.0000 76

#__ type_ start__ end____ width___ exp.time_
  8 omega   59.00   84.00   1.0000    5.0000
omega____ theta____ kappa____ phi______ frames
    -       19.8352  178.0000 -180.0000 25
;
_diffrn_measurement_device 'four-circle diffractometer'
_diffrn_measurement_device_type 'SuperNova, Dual, Cu at zero, Eos'
_diffrn_measurement_method '\w scans'
_diffrn_orient_matrix_UB_11 0.0375702000
_diffrn_orient_matrix_UB_12 -0.0313457000
_diffrn_orient_matrix_UB_13 -0.0275636000
_diffrn_orient_matrix_UB_21 0.0795473000
_diffrn_orient_matrix_UB_22 0.0182494000
_diffrn_orient_matrix_UB_23 0.0177274000
_diffrn_orient_matrix_UB_31 0.0061273000
_diffrn_orient_matrix_UB_32 -0.0445521000
_diffrn_orient_matrix_UB_33 0.0266809000
_diffrn_radiation_monochromator mirror
_diffrn_radiation_probe x-ray
_diffrn_radiation_type MoK\a
_diffrn_radiation_wavelength 0.71073
_diffrn_reflns_av_R_equivalents 0.0437
_diffrn_reflns_av_unetI/netI 0.0381
_diffrn_reflns_Laue_measured_fraction_full 0.997
_diffrn_reflns_Laue_measured_fraction_max 0.997
_diffrn_reflns_limit_h_max 9
_diffrn_reflns_limit_h_min -8
_diffrn_reflns_limit_k_max 14
_diffrn_reflns_limit_k_min -14
_diffrn_reflns_limit_l_max 20
_diffrn_reflns_limit_l_min -19
_diffrn_reflns_number 12209
_diffrn_reflns_point_group_measured_fraction_full 0.997
_diffrn_reflns_point_group_measured_fraction_max 0.997
_diffrn_reflns_theta_full 25.025
_diffrn_reflns_theta_max 25.025
_diffrn_reflns_theta_min 3.118
_diffrn_source 'SuperNova (Mo) X-ray Source'
_exptl_absorpt_coefficient_mu 2.461
_exptl_absorpt_correction_T_max 1.00000
_exptl_absorpt_correction_T_min 0.64920
_exptl_absorpt_correction_type multi-scan
_exptl_absorpt_process_details
;
CrysAlisPro, Agilent Technologies,
Version 1.171.37.34 (release 22-05-2014 CrysAlis171 .NET)
(compiled May 22 2014,16:03:01)
Empirical absorption correction using spherical harmonics,
 implemented in SCALE3 ABSPACK scaling algorithm.
Empirical absorption correction using spherical harmonics,
 implemented in SCALE3 ABSPACK scaling algorithm.
;
_exptl_crystal_colour 'clear light colourless'
_exptl_crystal_colour_lustre clear
_exptl_crystal_colour_modifier light
_exptl_crystal_colour_primary colourless
_exptl_crystal_density_diffrn 1.503
_exptl_crystal_density_method 'not measured'
_exptl_crystal_description prism
_exptl_crystal_F_000 776
_exptl_crystal_size_max 0.2
_exptl_crystal_size_mid 0.15
_exptl_crystal_size_min 0.15
_refine_diff_density_max 0.403
_refine_diff_density_min -0.579
_refine_diff_density_rms 0.062
_refine_ls_extinction_method none
_refine_ls_goodness_of_fit_ref 1.058
_refine_ls_hydrogen_treatment constr
_refine_ls_matrix_type full
_refine_ls_number_parameters 212
_refine_ls_number_reflns 2969
_refine_ls_number_restraints 0
_refine_ls_restrained_S_all 1.058
_refine_ls_R_factor_all 0.0592
_refine_ls_R_factor_gt 0.0387
_refine_ls_shift/su_max 0.000
_refine_ls_shift/su_mean 0.000
_refine_ls_structure_factor_coef Fsqd
_refine_ls_weighting_details 'w=1/[\s^2^(Fo^2^)+(0.0436P)^2^+0.4160P] where P=(Fo^2^+2Fc^2^)/3'
_refine_ls_weighting_scheme calc
_refine_ls_wR_factor_gt 0.0861
_refine_ls_wR_factor_ref 0.0955
_reflns_Friedel_coverage 0.000
_reflns_number_gt 2287
_reflns_number_total 2969
_reflns_threshold_expression 'I > 2\s(I)'
_cod_data_source_file d0ra02368j2.cif
_cod_data_source_block shc_545_fldu
_cod_depositor_comments 'Adding full bibliography for 7240370--7240372.cif.'
_cod_original_cell_volume 1684.41(17)
_cod_database_code 7240372
_shelx_shelxl_version_number 2018/3
_chemical_oxdiff_formula C20H20N4O2Cl1
_chemical_oxdiff_usercomment I_479
_shelx_space_group_comment
;
The symmetry employed for this shelxl refinement is uniquely defined
by the following loop, which should always be used as a source of
symmetry information in preference to the above space-group names.
They are only intended as comments.
;
_shelx_estimated_absorpt_t_max 0.709
_shelx_estimated_absorpt_t_min 0.639
_reflns_odcompleteness_completeness 99.75
_reflns_odcompleteness_iscentric 1
_reflns_odcompleteness_theta 26.32
_olex2_refinement_description
;
1. Fixed Uiso
 At 1.2 times of:
  All C(H) groups
 At 1.5 times of:
  All C(H,H,H) groups
2.a Ternary CH refined with riding coordinates:
 C7(H7)
2.b Aromatic/amide H refined with riding coordinates:
 C2(H2), C3(H3), C6(H6), C12(H12)
2.c Idealised Me refined as rotating group:
 C8(H8A,H8B,H8C), C9(H9A,H9B,H9C), C14(H14A,H14B,H14C), C16(H16A,H16B,H16C)
;
_olex2_submission_special_instructions 'No special instructions were received'

loop_
_space_group_symop_operation_xyz
'x, y, z'
'-x, y+1/2, -z+1/2'
'-x, -y, -z'
'x, -y-1/2, z-1/2'

loop_
_atom_site_label
_atom_site_type_symbol
_atom_site_fract_x
_atom_site_fract_y
_atom_site_fract_z
_atom_site_U_iso_or_equiv
_atom_site_adp_type
_atom_site_occupancy
_atom_site_site_symmetry_order
_atom_site_calc_flag
_atom_site_refinement_flags_posn
_atom_site_refinement_flags_adp
_atom_site_refinement_flags_occupancy
_atom_site_disorder_assembly
_atom_site_disorder_group
Br1 Br 0.18447(5) 0.59796(3) 0.27227(2) 0.06407(17) Uani 1 1 d . . . . .
O13 O 0.7796(3) 0.97832(15) 0.66040(11) 0.0466(5) Uani 1 1 d . . . . .
O15 O 0.7211(3) 0.95766(16) 0.78436(11) 0.0451(5) Uani 1 1 d . . . . .
O17 O 0.5806(3) 0.61583(16) 0.83779(12) 0.0503(6) Uani 1 1 d . . . . .
O19 O 0.7935(3) 0.73314(17) 0.85428(12) 0.0528(6) Uani 1 1 d . . . . .
N1 N 0.4960(3) 0.71572(17) 0.60671(12) 0.0318(5) Uani 1 1 d . . . . .
N2 N 0.5711(3) 0.81428(17) 0.61256(13) 0.0339(5) Uani 1 1 d . . . . .
C1 C 0.2783(4) 0.6273(2) 0.37921(16) 0.0384(7) Uani 1 1 d . . . . .
C2 C 0.4471(4) 0.6238(2) 0.39855(17) 0.0432(7) Uani 1 1 d . . . . .
H2 H 0.514125 0.603597 0.360966 0.052 Uiso 1 1 calc R . . . .
C3 C 0.5160(4) 0.6508(2) 0.47509(17) 0.0420(7) Uani 1 1 d . . . . .
H3 H 0.630744 0.648945 0.489716 0.050 Uiso 1 1 calc R . . . .
C4 C 0.4146(3) 0.6807(2) 0.52992(14) 0.0318(6) Uani 1 1 d . . . . .
C5 C 0.2428(4) 0.6827(2) 0.51150(15) 0.0364(7) Uani 1 1 d . . . . .
C6 C 0.1760(4) 0.6555(2) 0.43352(15) 0.0411(7) Uani 1 1 d . . . . .
H6 H 0.061474 0.656411 0.418311 0.049 Uiso 1 1 calc R . . . .
C7 C 0.1301(4) 0.7179(3) 0.57089(17) 0.0546(9) Uani 1 1 d . . . . .
H7 H 0.199497 0.731203 0.622188 0.066 Uiso 1 1 calc R . . . .
C8 C 0.0414(6) 0.8236(3) 0.5436(2) 0.0823(13) Uani 1 1 d . . . . .
H8A H -0.018805 0.849574 0.584463 0.123 Uiso 1 1 calc GR . . . .
H8B H -0.034605 0.810748 0.495680 0.123 Uiso 1 1 calc GR . . . .
H8C H 0.121941 0.876729 0.533385 0.123 Uiso 1 1 calc GR . . . .
C9 C 0.0050(5) 0.6297(4) 0.5828(2) 0.0856(13) Uani 1 1 d . . . . .
H9A H -0.058155 0.651498 0.623833 0.128 Uiso 1 1 calc GR . . . .
H9B H 0.062870 0.563576 0.598251 0.128 Uiso 1 1 calc GR . . . .
H9C H -0.068709 0.618569 0.533968 0.128 Uiso 1 1 calc GR . . . .
C10 C 0.6406(3) 0.8211(2) 0.68839(15) 0.0293(6) Uani 1 1 d . . . . .
C11 C 0.6106(3) 0.7267(2) 0.73134(15) 0.0311(6) Uani 1 1 d . . . . .
C12 C 0.5169(3) 0.6622(2) 0.67620(15) 0.0348(6) Uani 1 1 d . . . . .
H12 H 0.475445 0.593815 0.685376 0.042 Uiso 1 1 calc R . . . .
C13 C 0.6741(4) 0.6952(2) 0.81402(16) 0.0355(6) Uani 1 1 d . . . . .
C14 C 0.6338(5) 0.5725(3) 0.91615(19) 0.0695(12) Uani 1 1 d . . . . .
H14A H 0.745644 0.546216 0.919336 0.104 Uiso 1 1 calc GR . . . .
H14B H 0.561675 0.514135 0.926220 0.104 Uiso 1 1 calc GR . . . .
H14C H 0.629419 0.628433 0.955158 0.104 Uiso 1 1 calc GR . . . .
C15 C 0.7192(3) 0.9246(2) 0.71797(17) 0.0330(6) Uani 1 1 d . . . . .
C16 C 0.8422(5) 1.0861(2) 0.6805(2) 0.0601(10) Uani 1 1 d . . . . .
H16A H 0.886717 1.116465 0.635906 0.090 Uiso 1 1 calc GR . . . .
H16B H 0.928099 1.082313 0.725606 0.090 Uiso 1 1 calc GR . . . .
H16C H 0.753286 1.130996 0.693224 0.090 Uiso 1 1 calc GR . . . .

loop_
_atom_site_aniso_label
_atom_site_aniso_U_11
_atom_site_aniso_U_22
_atom_site_aniso_U_33
_atom_site_aniso_U_23
_atom_site_aniso_U_13
_atom_site_aniso_U_12
Br1 0.0763(3) 0.0828(3) 0.0323(2) -0.01451(16) 0.00500(16) -0.0130(2)
O13 0.0596(15) 0.0369(12) 0.0466(12) 0.0014(9) 0.0189(10) -0.0125(10)
O15 0.0542(14) 0.0424(12) 0.0416(12) -0.0085(9) 0.0165(10) -0.0104(10)
O17 0.0632(15) 0.0486(13) 0.0362(11) 0.0115(9) -0.0033(10) -0.0185(11)
O19 0.0456(14) 0.0586(14) 0.0478(12) 0.0104(10) -0.0146(11) -0.0118(11)
N1 0.0304(13) 0.0329(12) 0.0312(12) -0.0005(10) 0.0010(9) -0.0028(10)
N2 0.0333(14) 0.0300(12) 0.0386(13) 0.0003(10) 0.0059(10) -0.0027(10)
C1 0.0484(19) 0.0384(16) 0.0288(14) -0.0038(12) 0.0066(13) -0.0067(14)
C2 0.045(2) 0.0478(18) 0.0401(17) -0.0090(14) 0.0177(14) -0.0030(14)
C3 0.0302(16) 0.0475(18) 0.0489(18) -0.0055(14) 0.0078(14) 0.0000(13)
C4 0.0330(16) 0.0307(14) 0.0314(14) 0.0015(12) 0.0031(12) -0.0017(12)
C5 0.0317(16) 0.0474(17) 0.0298(14) 0.0012(13) 0.0030(12) 0.0035(13)
C6 0.0336(17) 0.0550(19) 0.0335(15) -0.0015(14) 0.0011(13) -0.0018(14)
C7 0.0347(19) 0.098(3) 0.0298(15) -0.0110(17) 0.0015(13) 0.0132(18)
C8 0.078(3) 0.094(3) 0.079(3) -0.022(2) 0.022(2) 0.027(2)
C9 0.061(3) 0.128(4) 0.075(3) 0.022(2) 0.037(2) 0.008(3)
C10 0.0257(14) 0.0310(15) 0.0319(14) -0.0013(11) 0.0066(11) 0.0018(11)
C11 0.0298(15) 0.0305(14) 0.0325(14) 0.0014(12) 0.0032(12) 0.0009(12)
C12 0.0358(16) 0.0300(15) 0.0383(15) 0.0029(12) 0.0043(13) -0.0022(12)
C13 0.0386(18) 0.0306(15) 0.0368(15) -0.0018(13) 0.0033(13) 0.0011(13)
C14 0.104(3) 0.053(2) 0.045(2) 0.0194(16) -0.010(2) -0.022(2)
C15 0.0283(16) 0.0329(15) 0.0388(16) 0.0013(13) 0.0086(12) 0.0003(12)
C16 0.071(3) 0.0364(18) 0.075(2) 0.0051(16) 0.020(2) -0.0169(17)

loop_
_atom_type_symbol
_atom_type_description
_atom_type_scat_dispersion_real
_atom_type_scat_dispersion_imag
_atom_type_scat_source
C C 0.0033 0.0016 'International Tables Vol C Tables 4.2.6.8 and 6.1.1.4'
H H 0.0000 0.0000 'International Tables Vol C Tables 4.2.6.8 and 6.1.1.4'
Br Br -0.2901 2.4595 'International Tables Vol C Tables 4.2.6.8 and 6.1.1.4'
N N 0.0061 0.0033 'International Tables Vol C Tables 4.2.6.8 and 6.1.1.4'
O O 0.0106 0.0060 'International Tables Vol C Tables 4.2.6.8 and 6.1.1.4'

loop_
_geom_angle_atom_site_label_1
_geom_angle_atom_site_label_2
_geom_angle_atom_site_label_3
_geom_angle
_geom_angle_site_symmetry_1
_geom_angle_site_symmetry_3
_geom_angle_publ_flag
C15 O13 C16 116.1(2) . . ?
C13 O17 C14 116.3(2) . . ?
N2 N1 C4 118.6(2) . . ?
C12 N1 N2 112.3(2) . . ?
C12 N1 C4 129.1(2) . . ?
C10 N2 N1 104.52(19) . . ?
C2 C1 Br1 118.4(2) . . ?
C2 C1 C6 122.2(3) . . ?
C6 C1 Br1 119.4(2) . . ?
C1 C2 C3 118.5(3) . . ?
C2 C3 C4 119.9(3) . . ?
C3 C4 N1 116.6(2) . . ?
C3 C4 C5 122.3(2) . . ?
C5 C4 N1 121.0(2) . . ?
C4 C5 C6 116.8(2) . . ?
C4 C5 C7 122.7(2) . . ?
C6 C5 C7 120.5(3) . . ?
C1 C6 C5 120.4(3) . . ?
C5 C7 C8 110.2(3) . . ?
C5 C7 C9 111.2(3) . . ?
C9 C7 C8 110.8(3) . . ?
N2 C10 C11 111.4(2) . . ?
N2 C10 C15 118.9(2) . . ?
C11 C10 C15 129.3(2) . . ?
C10 C11 C13 130.2(2) . . ?
C12 C11 C10 104.3(2) . . ?
C12 C11 C13 125.3(2) . . ?
N1 C12 C11 107.5(2) . . ?
O17 C13 C11 110.1(2) . . ?
O19 C13 O17 124.3(3) . . ?
O19 C13 C11 125.6(3) . . ?
O13 C15 C10 111.6(2) . . ?
O15 C15 O13 124.4(3) . . ?
O15 C15 C10 124.0(2) . . ?

loop_
_geom_bond_atom_site_label_1
_geom_bond_atom_site_label_2
_geom_bond_distance
_geom_bond_site_symmetry_2
_geom_bond_publ_flag
Br1 C1 1.898(3) . ?
O13 C15 1.332(3) . ?
O13 C16 1.447(3) . ?
O15 C15 1.196(3) . ?
O17 C13 1.337(3) . ?
O17 C14 1.440(4) . ?
O19 C13 1.199(3) . ?
N1 N2 1.359(3) . ?
N1 C4 1.440(3) . ?
N1 C12 1.341(3) . ?
N2 C10 1.331(3) . ?
C1 C2 1.365(4) . ?
C1 C6 1.372(4) . ?
C2 C3 1.379(4) . ?
C3 C4 1.379(4) . ?
C4 C5 1.386(4) . ?
C5 C6 1.397(4) . ?
C5 C7 1.519(4) . ?
C7 C8 1.530(5) . ?
C7 C9 1.523(5) . ?
C10 C11 1.414(3) . ?
C10 C15 1.484(4) . ?
C11 C12 1.373(4) . ?
C11 C13 1.475(4) . ?

loop_
_geom_hbond_atom_site_label_D
_geom_hbond_atom_site_label_H
_geom_hbond_atom_site_label_A
_geom_hbond_distance_DH
_geom_hbond_distance_HA
_geom_hbond_distance_DA
_geom_hbond_angle_DHA
_geom_hbond_site_symmetry_A
_geom_hbond_publ_flag
C2 H2 O15 0.93 2.39 3.311(3) 169.8 4_575 yes
C12 H12 O15 0.93 2.42 3.307(3) 158.5 2_646 yes
